data_4515545
loop_
_publ_author_name
'Noto, Naoki'
'Tanaka, Yuya'
'Koike, Takashi'
'Akita, Munetaka'

_publ_section_title
;
 Strongly Reducing (Diarylamino)anthracene Catalyst for Metal-Free
 Visible-Light Photocatalytic Fluoroalkylation
;
_journal_issue 10
_journal_name_full 'ACS Catalysis'
_journal_page_first 9408
_journal_paper_doi 10.1021/acscatal.8b02885
_journal_volume 8
_journal_year 2018
_chemical_formula_sum 'C12 H14 F3 N O'
_chemical_formula_weight 245.24
_space_group_crystal_system orthorhombic
_space_group_IT_number 29
_space_group_name_Hall 'P 2c -2ac'
_space_group_name_H-M_alt 'P c a 21'
_atom_sites_solution_hydrogens geom
_audit_creation_method SHELXL-2013
_cell_angle_alpha 90
_cell_angle_beta 90
_cell_angle_gamma 90
_cell_formula_units_Z 4
_cell_length_a 8.8458(13)
_cell_length_b 14.526(2)
_cell_length_c 9.5388(14)
_cell_measurement_reflns_used 6078
_cell_measurement_temperature 90
_cell_measurement_theta_max 28.938
_cell_measurement_theta_min 2.696
_cell_volume 1225.7(3)
_computing_cell_refinement 'APEX2 (Bruker AXS, 2006)'
_computing_data_collection 'APEX2 (Bruker AXS, 2006)'
_computing_data_reduction 'SAINT (Bruker AXS, 2004)'
_computing_molecular_graphics 'XSHELL (Bruker AXS,2002)'
_computing_publication_material 'XCIF (Bruker AXS, 2001)'
_computing_structure_refinement 'SHELXL-2014 (Sheldrick, 2014)'
_computing_structure_solution 'SHELXT (Sheldrick, 2014)'
_diffrn_ambient_temperature 90
_diffrn_detector_area_resol_mean 8.333
_diffrn_measured_fraction_theta_full 0.968
_diffrn_measured_fraction_theta_max 0.997
_diffrn_measurement_device_type 'Bruker APEXII CCD area detector'
_diffrn_measurement_method 'phi and omega scans'
_diffrn_radiation_monochromator 'Bruker Helios multilayer confocal mirror'
_diffrn_radiation_source 'Bruker TXS fine-focus rotating anode'
_diffrn_radiation_type MoK\a
_diffrn_radiation_wavelength 0.71073
_diffrn_reflns_av_R_equivalents 0.0100
_diffrn_reflns_av_unetI/netI 0.0114
_diffrn_reflns_Laue_measured_fraction_full 0.968
_diffrn_reflns_Laue_measured_fraction_max 0.997
_diffrn_reflns_limit_h_max 10
_diffrn_reflns_limit_h_min -9
_diffrn_reflns_limit_k_max 17
_diffrn_reflns_limit_k_min -14
_diffrn_reflns_limit_l_max 11
_diffrn_reflns_limit_l_min -11
_diffrn_reflns_number 5507
_diffrn_reflns_point_group_measured_fraction_full 0.962
_diffrn_reflns_point_group_measured_fraction_max 0.990
_diffrn_reflns_theta_full 25.242
_diffrn_reflns_theta_max 25.009
_diffrn_reflns_theta_min 1.402
_exptl_absorpt_coefficient_mu 0.115
_exptl_absorpt_correction_T_max 0.988
_exptl_absorpt_correction_T_min 0.931
_exptl_absorpt_correction_type multi-scan
_exptl_absorpt_process_details
;
SADABS Sheldrick 1996
;
_exptl_crystal_colour colorless
_exptl_crystal_density_diffrn 1.329
_exptl_crystal_description prism
_exptl_crystal_F_000 512
_exptl_crystal_size_max 0.604
_exptl_crystal_size_mid 0.170
_exptl_crystal_size_min 0.106
_refine_diff_density_max 0.212
_refine_diff_density_min -0.176
_refine_diff_density_rms 0.033
_refine_ls_abs_structure_details
;
 Flack x determined using 980 quotients [(I+)-(I-)]/[(I+)+(I-)]
 (Parsons and Flack (2004), Acta Cryst. A60, s61).
;
_refine_ls_abs_structure_Flack 0.15(8)
_refine_ls_extinction_method none
_refine_ls_goodness_of_fit_ref 1.051
_refine_ls_hydrogen_treatment constr
_refine_ls_matrix_type full
_refine_ls_number_parameters 155
_refine_ls_number_reflns 2146
_refine_ls_number_restraints 1
_refine_ls_restrained_S_all 1.051
_refine_ls_R_factor_all 0.0282
_refine_ls_R_factor_gt 0.0279
_refine_ls_shift/su_max 0.000
_refine_ls_shift/su_mean 0.000
_refine_ls_structure_factor_coef Fsqd
_refine_ls_weighting_details
;
 w=1/[\s^2^(Fo^2^)+(0.1100P)^2^]
 where P=(Fo^2^+2Fc^2^)/3
;
_refine_ls_weighting_scheme calc
_refine_ls_wR_factor_gt 0.1136
_refine_ls_wR_factor_ref 0.1147
_reflns_Friedel_coverage 0.858
_reflns_Friedel_fraction_full 0.956
_reflns_Friedel_fraction_max 0.983
_reflns_number_gt 2129
_reflns_number_total 2146
_reflns_threshold_expression 'I > 2\s(I)'
_cod_data_source_file cs8b02885_si_003.cif
_cod_data_source_block NN1936_0ma
_cod_database_code 4515545
_shelx_space_group_comment
;
The symmetry employed for this shelxl refinement is uniquely defined
by the following loop, which should always be used as a source of
symmetry information in preference to the above space-group names.
They are only intended as comments.
;
_shelx_estimated_absorpt_t_min 0.934
_shelx_estimated_absorpt_t_max 0.988
_shelxl_version_number 2013-2

loop_
_space_group_symop_operation_xyz
'x, y, z'
'-x, -y, z+1/2'
'x+1/2, -y, z'
'-x+1/2, y, z+1/2'

loop_
_atom_site_label
_atom_site_type_symbol
_atom_site_fract_x
_atom_site_fract_y
_atom_site_fract_z
_atom_site_U_iso_or_equiv
_atom_site_adp_type
_atom_site_occupancy
_atom_site_site_symmetry_order
_atom_site_calc_flag
_atom_site_refinement_flags_posn
_atom_site_refinement_flags_adp
C1 C 0.3359(2) 0.55129(15) 0.4563(3) 0.0305(5) Uani 1 1 d . .
C2 C 0.4357(2) 0.59070(13) 0.5669(3) 0.0300(5) Uani 1 1 d . .
H2A H 0.5426 0.5816 0.5394 0.036 Uiso 1 1 calc R U
H2B H 0.4186 0.5572 0.6558 0.036 Uiso 1 1 calc R U
C3 C 0.40681(19) 0.69350(13) 0.5906(2) 0.0220(4) Uani 1 1 d . .
H3A H 0.3014 0.7022 0.6228 0.026 Uiso 1 1 calc R U
H3B H 0.4187 0.7266 0.5005 0.026 Uiso 1 1 calc R U
C4 C 0.5146(2) 0.73497(13) 0.69865(19) 0.0185(4) Uani 1 1 d . .
H4 H 0.5118 0.6962 0.7852 0.022 Uiso 1 1 calc R U
C5 C 0.4632(2) 0.83197(12) 0.7364(2) 0.0199(4) Uani 1 1 d . .
C6 C 0.3585(2) 0.84372(15) 0.8449(3) 0.0287(5) Uani 1 1 d . .
H6 H 0.3239 0.7918 0.8963 0.034 Uiso 1 1 calc R U
C7 C 0.3048(2) 0.93102(19) 0.8777(3) 0.0389(6) Uani 1 1 d . .
H7 H 0.2346 0.9387 0.9521 0.047 Uiso 1 1 calc R U
C8 C 0.3537(3) 1.00687(17) 0.8020(3) 0.0395(7) Uani 1 1 d . .
H8 H 0.3168 1.0665 0.8241 0.047 Uiso 1 1 calc R U
C9 C 0.4567(3) 0.99523(15) 0.6941(3) 0.0369(6) Uani 1 1 d . .
H9 H 0.4903 1.0471 0.6420 0.044 Uiso 1 1 calc R U
C10 C 0.5110(2) 0.90833(14) 0.6616(3) 0.0302(5) Uani 1 1 d . .
H10 H 0.5816 0.9011 0.5874 0.036 Uiso 1 1 calc R U
C11 C 0.7902(2) 0.73862(12) 0.7242(2) 0.0199(5) Uani 1 1 d . .
C12 C 0.9403(2) 0.73787(13) 0.6493(2) 0.0256(5) Uani 1 1 d . .
H12A H 0.9810 0.6751 0.6486 0.038 Uiso 1 1 calc R U
H12B H 1.0110 0.7788 0.6979 0.038 Uiso 1 1 calc R U
H12C H 0.9264 0.7592 0.5527 0.038 Uiso 1 1 calc R U
F1 F 0.3648(3) 0.58484(15) 0.3291(2) 0.0687(7) Uani 1 1 d . .
F2 F 0.34949(19) 0.45987(10) 0.4454(2) 0.0506(5) Uani 1 1 d . .
F3 F 0.18958(15) 0.56716(11) 0.4792(3) 0.0511(6) Uani 1 1 d . .
N1 N 0.66788(19) 0.73334(11) 0.6421(2) 0.0198(4) Uani 1 1 d . .
H1 H 0.6803 0.7287 0.5508 0.024 Uiso 1 1 calc R U
O1 O 0.78042(17) 0.74301(11) 0.85283(18) 0.0298(4) Uani 1 1 d . .

loop_
_atom_site_aniso_label
_atom_site_aniso_U_11
_atom_site_aniso_U_22
_atom_site_aniso_U_33
_atom_site_aniso_U_23
_atom_site_aniso_U_13
_atom_site_aniso_U_12
C1 0.0279(9) 0.0284(10) 0.0354(13) -0.0013(9) 0.0011(10) -0.0040(8)
C2 0.0260(10) 0.0268(10) 0.0372(13) -0.0065(9) -0.0051(10) 0.0065(8)
C3 0.0188(8) 0.0237(9) 0.0234(9) -0.0010(8) -0.0020(8) 0.0021(7)
C4 0.0172(9) 0.0228(9) 0.0155(10) 0.0012(7) 0.0028(7) 0.0010(6)
C5 0.0154(8) 0.0256(10) 0.0186(9) -0.0019(7) -0.0025(7) -0.0004(7)
C6 0.0236(9) 0.0349(11) 0.0274(12) -0.0032(9) 0.0048(9) 0.0027(8)
C7 0.0320(12) 0.0471(14) 0.0375(15) -0.0126(11) -0.0002(10) 0.0114(9)
C8 0.0396(12) 0.0308(12) 0.0482(18) -0.0128(11) -0.0183(11) 0.0117(9)
C9 0.0407(14) 0.0239(10) 0.0461(16) -0.0012(9) -0.0113(12) 0.0001(9)
C10 0.0293(10) 0.0310(11) 0.0302(13) 0.0028(9) -0.0004(9) -0.0017(8)
C11 0.0214(10) 0.0206(9) 0.0177(11) 0.0010(7) -0.0032(8) 0.0013(6)
C12 0.0186(9) 0.0322(10) 0.0261(12) 0.0017(9) -0.0023(9) 0.0016(7)
F1 0.1091(16) 0.0673(12) 0.0298(9) -0.0067(8) -0.0020(10) -0.0503(11)
F2 0.0491(8) 0.0294(8) 0.0734(12) -0.0175(8) -0.0123(9) 0.0015(6)
F3 0.0252(7) 0.0400(7) 0.0881(16) -0.0162(9) -0.0041(9) -0.0064(6)
N1 0.0179(8) 0.0299(9) 0.0115(9) -0.0013(6) 0.0004(7) 0.0025(6)
O1 0.0295(8) 0.0460(9) 0.0139(9) 0.0018(6) -0.0032(6) -0.0004(6)

loop_
_atom_type_symbol
_atom_type_description
_atom_type_scat_dispersion_real
_atom_type_scat_dispersion_imag
_atom_type_scat_source
C C 0.0033 0.0016 'International Tables Vol C Tables 4.2.6.8 and 6.1.1.4'
H H 0.0000 0.0000 'International Tables Vol C Tables 4.2.6.8 and 6.1.1.4'
N N 0.0061 0.0033 'International Tables Vol C Tables 4.2.6.8 and 6.1.1.4'
O O 0.0106 0.0060 'International Tables Vol C Tables 4.2.6.8 and 6.1.1.4'
F F 0.0171 0.0103 'International Tables Vol C Tables 4.2.6.8 and 6.1.1.4'

loop_
_geom_angle_atom_site_label_1
_geom_angle_atom_site_label_2
_geom_angle_atom_site_label_3
_geom_angle
F1 C1 F3 105.8(2)
F1 C1 F2 106.0(2)
F3 C1 F2 105.76(17)
F1 C1 C2 113.01(17)
F3 C1 C2 113.1(2)
F2 C1 C2 112.55(19)
C1 C2 C3 112.36(18)
C1 C2 H2A 109.1
C3 C2 H2A 109.1
C1 C2 H2B 109.1
C3 C2 H2B 109.1
H2A C2 H2B 107.9
C2 C3 C4 112.32(17)
C2 C3 H3A 109.1
C4 C3 H3A 109.1
C2 C3 H3B 109.1
C4 C3 H3B 109.1
H3A C3 H3B 107.9
N1 C4 C5 112.31(15)
N1 C4 C3 108.90(14)
C5 C4 C3 109.73(15)
N1 C4 H4 108.6
C5 C4 H4 108.6
C3 C4 H4 108.6
C10 C5 C6 119.01(18)
C10 C5 C4 121.89(19)
C6 C5 C4 119.01(17)
C7 C6 C5 120.3(2)
C7 C6 H6 119.9
C5 C6 H6 119.9
C8 C7 C6 120.1(2)
C8 C7 H7 120.0
C6 C7 H7 120.0
C7 C8 C9 119.7(2)
C7 C8 H8 120.2
C9 C8 H8 120.2
C8 C9 C10 120.3(2)
C8 C9 H9 119.8
C10 C9 H9 119.8
C5 C10 C9 120.6(2)
C5 C10 H10 119.7
C9 C10 H10 119.7
O1 C11 N1 122.00(19)
O1 C11 C12 122.28(18)
N1 C11 C12 115.71(18)
C11 C12 H12A 109.5
C11 C12 H12B 109.5
H12A C12 H12B 109.5
C11 C12 H12C 109.5
H12A C12 H12C 109.5
H12B C12 H12C 109.5
C11 N1 C4 122.24(17)
C11 N1 H1 118.9
C4 N1 H1 118.9

loop_
_geom_bond_atom_site_label_1
_geom_bond_atom_site_label_2
_geom_bond_distance
C1 F1 1.332(3)
C1 F3 1.333(2)
C1 F2 1.337(3)
C1 C2 1.489(3)
C2 C3 1.532(2)
C2 H2A 0.9900
C2 H2B 0.9900
C3 C4 1.528(3)
C3 H3A 0.9900
C3 H3B 0.9900
C4 N1 1.459(2)
C4 C5 1.524(2)
C4 H4 1.0000
C5 C10 1.385(3)
C5 C6 1.400(3)
C6 C7 1.390(3)
C6 H6 0.9500
C7 C8 1.386(4)
C7 H7 0.9500
C8 C9 1.385(4)
C8 H8 0.9500
C9 C10 1.385(3)
C9 H9 0.9500
C10 H10 0.9500
C11 O1 1.231(3)
C11 N1 1.338(3)
C11 C12 1.508(3)
C12 H12A 0.9800
C12 H12B 0.9800
C12 H12C 0.9800
N1 H1 0.8800
